data_7042272
loop_
_publ_author_name
'Chen, Wei'
'Fan, Ruiqing'
'Zhang, Huijie'
'Dong, Yuwei'
'Wang, Ping'
'Yang, Yulin'

_publ_section_title
;
 Tunable white-light emission PMMA-supported film materials containing
 lanthanide coordination polymers: preparation, characterization, and
 properties.
;
_journal_issue 13
_journal_name_full 'Dalton transactions (Cambridge, England : 2003)'
_journal_page_first 4265
_journal_page_last 4277
_journal_paper_doi 10.1039/c7dt00218a
_journal_volume 46
_journal_year 2017
_chemical_formula_sum 'C18 H13 Ho N4 O9'
_chemical_formula_weight 594.25
_space_group_crystal_system hexagonal
_space_group_IT_number 170
_space_group_name_Hall 'P 65'
_space_group_name_H-M_alt 'P 65'
_symmetry_space_group_name_Hall 'P 65'
_symmetry_space_group_name_H-M 'P 65'
_atom_sites_solution_hydrogens geom
_audit_creation_method SHELXL-2014/7
_audit_update_record
;
2016-11-11 deposited with the CCDC.
2017-02-27 downloaded from the CCDC.
;
_cell_angle_alpha 90
_cell_angle_beta 90
_cell_angle_gamma 120
_cell_formula_units_Z 6
_cell_length_a 11.2387(8)
_cell_length_b 11.2387(8)
_cell_length_c 26.491(4)
_cell_measurement_reflns_used 3872
_cell_measurement_temperature 293(2)
_cell_measurement_theta_max 27.648
_cell_measurement_theta_min 2.229
_cell_volume 2897.8(5)
_computing_cell_refinement 'SAINT (Bruker, 2005)'
_computing_data_collection 'APEX2 (Bruker, 2005)'
_computing_data_reduction SAINT
_computing_structure_refinement 'SHELXL-2014/7 (Sheldrick, 2014)'
_diffrn_ambient_temperature 293(2)
_diffrn_measured_fraction_theta_full 0.974
_diffrn_measured_fraction_theta_max 0.975
_diffrn_measurement_device_type 'Bruker Smart APEX CCD area detector'
_diffrn_measurement_method 'phi and omega scans'
_diffrn_radiation_type MoK\a
_diffrn_radiation_wavelength 0.71073
_diffrn_reflns_av_R_equivalents 0.0548
_diffrn_reflns_av_unetI/netI 0.0526
_diffrn_reflns_Laue_measured_fraction_full 0.974
_diffrn_reflns_Laue_measured_fraction_max 0.975
_diffrn_reflns_limit_h_max 12
_diffrn_reflns_limit_h_min -14
_diffrn_reflns_limit_k_max 14
_diffrn_reflns_limit_k_min -13
_diffrn_reflns_limit_l_max 31
_diffrn_reflns_limit_l_min -34
_diffrn_reflns_number 12213
_diffrn_reflns_point_group_measured_fraction_full 0.976
_diffrn_reflns_point_group_measured_fraction_max 0.976
_diffrn_reflns_theta_full 25.242
_diffrn_reflns_theta_max 27.648
_diffrn_reflns_theta_min 2.229
_diffrn_source 'fine-focus sealed tube'
_exptl_absorpt_coefficient_mu 4.159
_exptl_absorpt_correction_T_max 0.582
_exptl_absorpt_correction_T_min 0.502
_exptl_absorpt_correction_type multi-scan
_exptl_absorpt_process_details '(SADABS; Sheldrick, 2003)'
_exptl_crystal_colour pink
_exptl_crystal_density_diffrn 2.043
_exptl_crystal_description block
_exptl_crystal_F_000 1728
_exptl_crystal_size_max 0.310
_exptl_crystal_size_mid 0.140
_exptl_crystal_size_min 0.130
_refine_diff_density_max 1.505
_refine_diff_density_min -1.516
_refine_diff_density_rms 0.166
_refine_ls_abs_structure_details
;
 Refined as an inversion twin.
;
_refine_ls_abs_structure_Flack 0.05(3)
_refine_ls_extinction_method none
_refine_ls_goodness_of_fit_ref 1.040
_refine_ls_hydrogen_treatment constr
_refine_ls_matrix_type full
_refine_ls_number_parameters 290
_refine_ls_number_reflns 3872
_refine_ls_number_restraints 7
_refine_ls_restrained_S_all 1.040
_refine_ls_R_factor_all 0.0381
_refine_ls_R_factor_gt 0.0370
_refine_ls_shift/su_max 0.019
_refine_ls_shift/su_mean 0.005
_refine_ls_structure_factor_coef Fsqd
_refine_ls_weighting_details 'w=1/[\s^2^(Fo^2^)+(0.0584P)^2^+16.2321P] where P=(Fo^2^+2Fc^2^)/3'
_refine_ls_weighting_scheme calc
_refine_ls_wR_factor_gt 0.1063
_refine_ls_wR_factor_ref 0.1071
_reflns_Friedel_coverage 0.960
_reflns_Friedel_fraction_full 0.977
_reflns_Friedel_fraction_max 0.978
_reflns_number_gt 3774
_reflns_number_total 3872
_reflns_threshold_expression 'I > 2\s(I)'
_cod_data_source_file c7dt00218a2.cif
_cod_data_source_block 7
_cod_depositor_comments 'Adding full bibliography for 7042272--7042279.cif.'
_cod_original_cell_volume 2897.8(6)
_cod_database_code 7042272
_shelx_shelxl_version_number 2014/7
_shelx_space_group_comment
;
The symmetry employed for this shelxl refinement is uniquely defined
by the following loop, which should always be used as a source of
symmetry information in preference to the above space-group names.
They are only intended as comments.
;
_shelx_estimated_absorpt_t_min 0.359
_shelx_estimated_absorpt_t_max 0.614

loop_
_space_group_symop_operation_xyz
'x, y, z'
'x-y, x, z+5/6'
'-y, x-y, z+2/3'
'-x, -y, z+1/2'
'-x+y, -x, z+1/3'
'y, -x+y, z+1/6'

loop_
_atom_site_label
_atom_site_type_symbol
_atom_site_fract_x
_atom_site_fract_y
_atom_site_fract_z
_atom_site_U_iso_or_equiv
_atom_site_adp_type
_atom_site_occupancy
_atom_site_site_symmetry_order
_atom_site_calc_flag
_atom_site_refinement_flags_posn
_atom_site_refinement_flags_adp
Ho1 Ho -0.14617(4) -0.17205(5) -0.35467(3) 0.01607(14) Uani 1 1 d . .
O1 O -0.2888(10) -0.1850(11) -0.4225(3) 0.030(2) Uani 1 1 d . .
O2 O -0.1807(9) -0.2160(10) -0.4861(4) 0.0263(19) Uani 1 1 d . .
O3 O 0.0637(10) -0.0224(10) -0.3116(4) 0.029(2) Uani 1 1 d . .
O4 O -0.0170(11) 0.0172(10) -0.4040(4) 0.035(2) Uani 1 1 d . .
O5 O -0.0042(10) -0.2399(11) -0.3871(4) 0.029(2) Uani 1 1 d . .
H5B H -0.0584 -0.2968 -0.4071 0.035 Uiso 1 1 calc R U
O6 O -0.1406(11) -0.2887(10) -0.2823(4) 0.031(2) Uani 1 1 d . .
O7 O -0.2884(10) -0.4164(10) -0.3734(4) 0.031(2) Uani 1 1 d . .
O8 O -0.3882(10) -0.3315(10) -0.3302(4) 0.031(2) Uani 1 1 d . .
O9 O -0.4937(13) -0.5494(10) -0.3460(6) 0.060(4) Uani 1 1 d . .
N1 N -0.4444(12) -0.1900(13) -0.5879(5) 0.035(3) Uani 1 1 d . .
N2 N 0.4154(10) 0.1970(13) -0.1889(6) 0.035(2) Uani 1 1 d . U
N3 N 0.4645(15) -0.088(2) -0.3610(7) 0.064(5) Uani 1 1 d . .
N4 N -0.3916(12) -0.4387(12) -0.3490(5) 0.036(3) Uani 1 1 d . .
C1 C -0.3646(12) -0.2066(14) -0.5548(5) 0.025(3) Uani 1 1 d . .
H1A H -0.3049 -0.2355 -0.5660 0.030 Uiso 1 1 calc R U
C2 C -0.3691(12) -0.1821(12) -0.5051(4) 0.021(2) Uani 1 1 d . .
C3 C -0.4635(13) -0.1496(14) -0.4871(6) 0.029(3) Uani 1 1 d . .
H3A H -0.4750 -0.1436 -0.4526 0.034 Uiso 1 1 calc R U
C4 C -0.5413(14) -0.1259(16) -0.5218(6) 0.038(3) Uani 1 1 d . .
H4A H -0.5979 -0.0925 -0.5111 0.045 Uiso 1 1 calc R U
C5 C -0.5344(15) -0.1517(16) -0.5713(7) 0.039(4) Uani 1 1 d . .
H5A H -0.5923 -0.1431 -0.5942 0.047 Uiso 1 1 calc R U
C6 C -0.2712(11) -0.1948(12) -0.4682(4) 0.018(2) Uani 1 1 d . .
C7 C 0.2823(13) 0.1309(15) -0.2054(5) 0.029(3) Uani 1 1 d . .
H7A H 0.2131 0.1039 -0.1814 0.035 Uiso 1 1 calc R U
C8 C 0.2443(13) 0.1020(12) -0.2550(5) 0.023(2) Uani 1 1 d . .
C9 C 0.3492(15) 0.1420(17) -0.2902(6) 0.039(3) Uani 1 1 d . .
H9A H 0.3285 0.1258 -0.3244 0.047 Uiso 1 1 calc R U
C10 C 0.4854(14) 0.2063(18) -0.2742(7) 0.042(4) Uani 1 1 d . .
H10A H 0.5569 0.2337 -0.2973 0.051 Uiso 1 1 calc R U
C11 C 0.5114(17) 0.2285(18) -0.2223(7) 0.045(4) Uani 1 1 d . .
H11A H 0.6018 0.2678 -0.2112 0.054 Uiso 1 1 calc R U
C12 C 0.0963(13) 0.0311(12) -0.2696(5) 0.024(2) Uani 1 1 d . .
C13 C 0.3623(16) -0.1013(19) -0.3870(6) 0.041(4) Uani 1 1 d . .
H13A H 0.3810 -0.0625 -0.4191 0.049 Uiso 1 1 calc R U
C14 C 0.2263(14) -0.1688(11) -0.3714(4) 0.023(3) Uani 1 1 d . .
C15 C 0.1992(16) -0.2199(16) -0.3225(5) 0.034(3) Uani 1 1 d . .
H15A H 0.1110 -0.2612 -0.3091 0.041 Uiso 1 1 calc R U
C16 C 0.3112(19) -0.206(2) -0.2942(7) 0.048(4) Uani 1 1 d . .
H16A H 0.2973 -0.2412 -0.2615 0.057 Uiso 1 1 calc R U
C17 C 0.4352(18) -0.145(2) -0.3137(8) 0.054(5) Uani 1 1 d . .
H17A H 0.5068 -0.1396 -0.2944 0.064 Uiso 1 1 calc R U
C18 C 0.1140(12) -0.1828(12) -0.4055(4) 0.019(2) Uani 1 1 d . .

loop_
_atom_site_aniso_label
_atom_site_aniso_U_11
_atom_site_aniso_U_22
_atom_site_aniso_U_33
_atom_site_aniso_U_23
_atom_site_aniso_U_13
_atom_site_aniso_U_12
Ho1 0.0181(2) 0.0178(2) 0.0133(2) -0.00031(19) 0.00051(19) 0.00969(19)
O1 0.028(4) 0.052(6) 0.016(4) 0.001(4) -0.002(4) 0.025(4)
O2 0.021(4) 0.036(5) 0.024(5) -0.001(4) 0.002(3) 0.016(4)
O3 0.023(4) 0.034(5) 0.025(5) -0.008(4) -0.004(4) 0.009(4)
O4 0.034(5) 0.030(5) 0.030(5) 0.007(4) 0.007(4) 0.006(4)
O5 0.027(5) 0.036(5) 0.031(5) -0.004(4) 0.000(4) 0.021(4)
O6 0.049(6) 0.038(5) 0.017(4) 0.006(4) 0.002(4) 0.030(5)
O7 0.029(5) 0.026(5) 0.035(5) -0.013(4) -0.008(4) 0.012(4)
O8 0.029(5) 0.029(5) 0.033(5) 0.002(4) 0.005(4) 0.014(4)
O9 0.054(7) 0.016(5) 0.079(10) -0.003(5) -0.006(7) -0.006(4)
N1 0.025(5) 0.049(7) 0.023(6) 0.002(5) -0.009(4) 0.012(5)
N2 0.017(4) 0.058(7) 0.034(5) -0.014(6) -0.005(5) 0.021(4)
N3 0.036(7) 0.090(12) 0.062(11) 0.001(10) -0.010(8) 0.029(8)
N4 0.032(6) 0.034(6) 0.029(7) 0.001(5) -0.005(5) 0.006(5)
C1 0.014(5) 0.033(6) 0.020(6) -0.003(5) -0.003(4) 0.006(5)
C2 0.018(5) 0.027(6) 0.021(6) -0.008(4) 0.001(4) 0.014(5)
C3 0.023(6) 0.039(7) 0.030(7) -0.001(5) 0.000(5) 0.021(6)
C4 0.042(7) 0.058(8) 0.030(7) 0.001(8) -0.002(7) 0.037(7)
C5 0.032(7) 0.047(8) 0.043(9) 0.011(7) -0.009(6) 0.023(7)
C6 0.013(5) 0.025(5) 0.015(5) 0.000(4) 0.000(4) 0.008(4)
C7 0.018(6) 0.048(8) 0.019(6) -0.002(5) 0.000(4) 0.016(5)
C8 0.024(6) 0.021(5) 0.022(6) -0.003(4) 0.002(4) 0.009(5)
C9 0.027(7) 0.050(9) 0.029(7) 0.000(6) 0.007(6) 0.011(6)
C10 0.020(6) 0.056(9) 0.042(8) 0.000(7) 0.004(6) 0.012(6)
C11 0.035(8) 0.048(9) 0.047(9) -0.006(7) -0.010(7) 0.017(7)
C12 0.028(6) 0.026(6) 0.024(6) 0.004(5) 0.004(5) 0.018(5)
C13 0.036(8) 0.065(11) 0.029(7) 0.011(7) 0.003(6) 0.031(8)
C14 0.039(7) 0.012(5) 0.013(5) -0.001(4) -0.010(5) 0.008(5)
C15 0.040(8) 0.049(8) 0.025(7) 0.013(6) 0.010(6) 0.031(7)
C16 0.059(11) 0.059(10) 0.032(8) 0.004(7) -0.014(7) 0.035(9)
C17 0.032(8) 0.071(12) 0.059(12) -0.009(10) -0.018(8) 0.027(8)
C18 0.025(5) 0.026(6) 0.013(5) -0.003(4) -0.003(4) 0.016(5)

loop_
_atom_type_symbol
_atom_type_description
_atom_type_scat_dispersion_real
_atom_type_scat_dispersion_imag
_atom_type_scat_source
C C 0.0033 0.0016 'International Tables Vol C Tables 4.2.6.8 and 6.1.1.4'
H H 0.0000 0.0000 'International Tables Vol C Tables 4.2.6.8 and 6.1.1.4'
Ho Ho -0.2175 4.6783 'International Tables Vol C Tables 4.2.6.8 and 6.1.1.4'
N N 0.0061 0.0033 'International Tables Vol C Tables 4.2.6.8 and 6.1.1.4'
O O 0.0106 0.0060 'International Tables Vol C Tables 4.2.6.8 and 6.1.1.4'

loop_
_geom_angle_atom_site_label_1
_geom_angle_atom_site_label_2
_geom_angle_atom_site_label_3
_geom_angle
_geom_angle_site_symmetry_1
_geom_angle_site_symmetry_3
O2 Ho1 O5 159.6(4) 6 .
O2 Ho1 O4 83.0(4) 6 .
O5 Ho1 O4 82.5(4) . .
O2 Ho1 O6 99.1(3) 6 .
O5 Ho1 O6 84.3(3) . .
O4 Ho1 O6 143.6(4) . .
O2 Ho1 O1 84.2(3) 6 .
O5 Ho1 O1 105.2(3) . .
O4 Ho1 O1 73.7(4) . .
O6 Ho1 O1 142.7(4) . .
O2 Ho1 O3 83.1(4) 6 .
O5 Ho1 O3 78.7(3) . .
O4 Ho1 O3 71.0(3) . .
O6 Ho1 O3 73.1(4) . .
O1 Ho1 O3 143.6(4) . .
O2 Ho1 O7 126.7(3) 6 .
O5 Ho1 O7 73.6(3) . .
O4 Ho1 O7 133.1(4) . .
O6 Ho1 O7 73.9(4) . .
O1 Ho1 O7 74.6(3) . .
O3 Ho1 O7 138.5(3) . .
O2 Ho1 O8 75.7(3) 6 .
O5 Ho1 O8 124.1(4) . .
O4 Ho1 O8 140.9(4) . .
O6 Ho1 O8 73.1(4) . .
O1 Ho1 O8 71.9(3) . .
O3 Ho1 O8 136.3(3) . .
O7 Ho1 O8 51.4(3) . .
O2 Ho1 N4 102.0(4) 6 .
O5 Ho1 N4 98.0(4) . .
O4 Ho1 N4 145.7(4) . .
O6 Ho1 N4 69.8(4) . .
O1 Ho1 N4 73.1(4) . .
O3 Ho1 N4 143.0(4) . .
O7 Ho1 N4 25.1(4) . .
O8 Ho1 N4 26.3(3) . .
C6 O1 Ho1 127.9(8) . .
C6 O2 Ho1 152.7(9) . 2_554
C12 O3 Ho1 136.3(9) . .
C12 O4 Ho1 162.3(10) 2_554 .
C18 O5 Ho1 136.5(9) . .
C18 O5 H5B 109.5 . .
Ho1 O5 H5B 97.8 . .
C18 O6 Ho1 133.6(8) 6 .
N4 O7 Ho1 98.2(8) . .
N4 O8 Ho1 94.8(7) . .
C1 N1 C5 119.4(13) . .
C11 N2 C7 117.7(14) . .
C13 N3 C17 116.5(15) . .
O9 N4 O7 123.9(14) . .
O9 N4 O8 120.7(14) . .
O7 N4 O8 115.2(11) . .
O9 N4 Ho1 179.2(13) . .
O7 N4 Ho1 56.7(6) . .
O8 N4 Ho1 58.8(6) . .
N1 C1 C2 121.2(13) . .
N1 C1 H1A 119.4 . .
C2 C1 H1A 119.4 . .
C1 C2 C3 120.5(12) . .
C1 C2 C6 120.1(11) . .
C3 C2 C6 119.4(11) . .
C2 C3 C4 117.9(13) . .
C2 C3 H3A 121.0 . .
C4 C3 H3A 121.1 . .
C5 C4 C3 119.6(13) . .
C5 C4 H4A 120.2 . .
C3 C4 H4A 120.2 . .
C4 C5 N1 120.9(13) . .
C4 C5 H5A 119.5 . .
N1 C5 H5A 119.5 . .
O1 C6 O2 124.7(11) . .
O1 C6 C2 117.5(10) . .
O2 C6 C2 117.9(10) . .
C8 C7 N2 124.2(13) . .
C8 C7 H7A 117.9 . .
N2 C7 H7A 117.9 . .
C7 C8 C9 117.0(12) . .
C7 C8 C12 120.4(11) . .
C9 C8 C12 122.6(12) . .
C10 C9 C8 119.9(14) . .
C10 C9 H9A 120.0 . .
C8 C9 H9A 120.1 . .
C11 C10 C9 117.9(14) . .
C11 C10 H10A 121.0 . .
C9 C10 H10A 121.0 . .
N2 C11 C10 123.2(15) . .
N2 C11 H11A 118.4 . .
C10 C11 H11A 118.4 . .
O4 C12 O3 126.3(12) 6 .
O4 C12 C8 115.4(12) 6 .
O3 C12 C8 118.3(11) . .
N3 C13 C14 125.5(16) . .
N3 C13 H13A 117.3 . .
C14 C13 H13A 117.3 . .
C15 C14 C13 117.4(13) . .
C15 C14 C18 121.4(13) . .
C13 C14 C18 121.2(11) . .
C14 C15 C16 117.0(14) . .
C14 C15 H15A 121.5 . .
C16 C15 H15A 121.5 . .
C17 C16 C15 120.2(17) . .
C17 C16 H16A 119.9 . .
C15 C16 H16A 119.9 . .
C16 C17 N3 123.3(16) . .
C16 C17 H17A 118.3 . .
N3 C17 H17A 118.3 . .
O6 C18 O5 127.4(11) 2_554 .
O6 C18 C14 116.1(11) 2_554 .
O5 C18 C14 116.4(11) . .

loop_
_geom_bond_atom_site_label_1
_geom_bond_atom_site_label_2
_geom_bond_distance
_geom_bond_site_symmetry_2
Ho1 O2 2.248(9) 6
Ho1 O5 2.254(9) .
Ho1 O4 2.292(10) .
Ho1 O6 2.342(9) .
Ho1 O1 2.364(9) .
Ho1 O3 2.393(9) .
Ho1 O7 2.440(9) .
Ho1 O8 2.481(10) .
Ho1 N4 2.889(11) .
O1 C6 1.241(14) .
O2 C6 1.248(14) .
O2 Ho1 2.248(9) 2_554
O3 C12 1.231(16) .
O4 C12 1.246(16) 2_554
O5 C18 1.249(15) .
O5 H5B 0.8200 .
O6 C18 1.232(15) 6
O7 N4 1.239(17) .
O8 N4 1.287(16) .
O9 N4 1.201(16) .
N1 C1 1.332(17) .
N1 C5 1.36(2) .
N2 C11 1.30(2) .
N2 C7 1.367(16) .
N3 C13 1.28(2) .
N3 C17 1.37(3) .
C1 C2 1.349(18) .
C1 H1A 0.9300 .
C2 C3 1.371(17) .
C2 C6 1.530(16) .
C3 C4 1.382(19) .
C3 H3A 0.9300 .
C4 C5 1.35(2) .
C4 H4A 0.9300 .
C5 H5A 0.9300 .
C7 C8 1.371(18) .
C7 H7A 0.9300 .
C8 C9 1.390(19) .
C8 C12 1.491(17) .
C9 C10 1.39(2) .
C9 H9A 0.9300 .
C10 C11 1.40(2) .
C10 H10A 0.9300 .
C11 H11A 0.9300 .
C12 O4 1.245(16) 6
C13 C14 1.39(2) .
C13 H13A 0.9300 .
C14 C15 1.386(18) .
C14 C18 1.495(16) .
C15 C16 1.41(2) .
C15 H15A 0.9300 .
C16 C17 1.31(3) .
C16 H16A 0.9300 .
C17 H17A 0.9300 .
C18 O6 1.231(15) 2_554

loop_
_geom_torsion_atom_site_label_1
_geom_torsion_atom_site_label_2
_geom_torsion_atom_site_label_3
_geom_torsion_atom_site_label_4
_geom_torsion
_geom_torsion_site_symmetry_1
_geom_torsion_site_symmetry_4
Ho1 O7 N4 O9 -179.3(15) . .
Ho1 O7 N4 O8 6.9(13) . .
Ho1 O8 N4 O9 179.3(14) . .
Ho1 O8 N4 O7 -6.7(13) . .
C5 N1 C1 C2 -2(2) . .
N1 C1 C2 C3 5(2) . .
N1 C1 C2 C6 -176.9(12) . .
C1 C2 C3 C4 -8(2) . .
C6 C2 C3 C4 173.9(13) . .
C2 C3 C4 C5 8(2) . .
C3 C4 C5 N1 -5(2) . .
C1 N1 C5 C4 2(2) . .
Ho1 O1 C6 O2 9.0(19) . .
Ho1 O1 C6 C2 -172.0(8) . .
Ho1 O2 C6 O1 -98(2) 2_554 .
Ho1 O2 C6 C2 83(2) 2_554 .
C1 C2 C6 O1 -172.8(12) . .
C3 C2 C6 O1 5.3(18) . .
C1 C2 C6 O2 6.2(18) . .
C3 C2 C6 O2 -175.6(12) . .
C11 N2 C7 C8 -3(2) . .
N2 C7 C8 C9 1(2) . .
N2 C7 C8 C12 -179.2(13) . .
C7 C8 C9 C10 1(2) . .
C12 C8 C9 C10 -179.2(14) . .
C8 C9 C10 C11 0(3) . .
C7 N2 C11 C10 4(3) . .
C9 C10 C11 N2 -3(3) . .
Ho1 O3 C12 O4 -11(2) . 6
Ho1 O3 C12 C8 170.3(8) . .
C7 C8 C12 O4 18.4(17) . 6
C9 C8 C12 O4 -161.5(14) . 6
C7 C8 C12 O3 -162.8(13) . .
C9 C8 C12 O3 17(2) . .
C17 N3 C13 C14 0(3) . .
N3 C13 C14 C15 4(3) . .
N3 C13 C14 C18 -177.8(17) . .
C13 C14 C15 C16 -4(2) . .
C18 C14 C15 C16 177.5(14) . .
C14 C15 C16 C17 2(3) . .
C15 C16 C17 N3 2(3) . .
C13 N3 C17 C16 -2(3) . .
Ho1 O5 C18 O6 -81.8(17) . 2_554
Ho1 O5 C18 C14 100.7(13) . .
C15 C14 C18 O6 -176.2(12) . 2_554
C13 C14 C18 O6 5.3(19) . 2_554
C15 C14 C18 O5 1.6(18) . .
C13 C14 C18 O5 -176.9(13) . .
